data_7037181
loop_
_publ_author_name
'Zhao, Yanxia'
'Liu, Yanyan'
'Li, Qian-Shu'
'Su, Ji-Hu'

_publ_section_title
;
 Synthesis and structures of mononuclear and dinuclear gallium complexes
 with \a-diimine ligands: reduction of the metal or ligand?
;
_journal_issue 1
_journal_name_full 'Dalton transactions (Cambridge, England : 2003)'
_journal_page_first 246
_journal_page_last 252
_journal_paper_doi 10.1039/c5dt03372a
_journal_volume 45
_journal_year 2015
_chemical_formula_sum 'C48 H54 Cl2 Ga2 N4'
_chemical_formula_weight 897.29
_chemical_name_systematic
; 
 ? 
;
_chemical_properties_physical 'Air-sensitive, Moisture-sensitive'
_space_group_IT_number 14
_symmetry_cell_setting monoclinic
_symmetry_space_group_name_Hall '-P 2ybc'
_symmetry_space_group_name_H-M 'P 1 21/c 1'
_atom_sites_solution_hydrogens geom
_atom_sites_solution_primary direct
_atom_sites_solution_secondary difmap
_audit_creation_method SHELXL-97
_audit_update_record
;
2015-09-28 deposited with the CCDC.
2015-11-03 downloaded from the CCDC.
;
_cell_angle_alpha 90.00
_cell_angle_beta 91.7940(10)
_cell_angle_gamma 90.00
_cell_formula_units_Z 4
_cell_length_a 21.7910(12)
_cell_length_b 13.8835(7)
_cell_length_c 15.5578(8)
_cell_measurement_temperature 293(2)
_cell_volume 4704.5(4)
_computing_cell_refinement 'Bruker SMART'
_computing_data_collection 'Bruker SMART APEX II'
_computing_data_reduction 'Bruker SAINT'
_computing_molecular_graphics SHELXTL
_computing_publication_material SHELXTL
_computing_structure_refinement 'SHELXL-97 (Sheldrick, 2008)'
_computing_structure_solution 'SHELXS-97 (Sheldrick, 2008)'
_diffrn_ambient_temperature 293(2)
_diffrn_measured_fraction_theta_full 0.999
_diffrn_measured_fraction_theta_max 0.999
_diffrn_measurement_device_type 'Bruker APEX II area detector'
_diffrn_measurement_method '\w scan'
_diffrn_radiation_monochromator graphite
_diffrn_radiation_source 'fine-focus sealed tube'
_diffrn_radiation_type MoK\a
_diffrn_radiation_wavelength 0.71073
_diffrn_reflns_av_R_equivalents 0.0259
_diffrn_reflns_av_sigmaI/netI 0.0301
_diffrn_reflns_limit_h_max 25
_diffrn_reflns_limit_h_min -21
_diffrn_reflns_limit_k_max 16
_diffrn_reflns_limit_k_min -14
_diffrn_reflns_limit_l_max 18
_diffrn_reflns_limit_l_min -18
_diffrn_reflns_number 23344
_diffrn_reflns_theta_full 25.00
_diffrn_reflns_theta_max 25.00
_diffrn_reflns_theta_min 0.93
_exptl_absorpt_coefficient_mu 1.294
_exptl_absorpt_correction_T_max 0.7819
_exptl_absorpt_correction_T_min 0.7380
_exptl_absorpt_correction_type multi-scan
_exptl_crystal_colour black-red
_exptl_crystal_density_diffrn 1.267
_exptl_crystal_density_method 'not measured'
_exptl_crystal_description block
_exptl_crystal_F_000 1864
_exptl_crystal_preparation 'Magnetic properties'
_exptl_crystal_size_max 0.25
_exptl_crystal_size_mid 0.25
_exptl_crystal_size_min 0.20
_refine_diff_density_max 0.578
_refine_diff_density_min -0.464
_refine_diff_density_rms 0.064
_refine_ls_extinction_method none
_refine_ls_goodness_of_fit_ref 1.067
_refine_ls_hydrogen_treatment constr
_refine_ls_matrix_type full
_refine_ls_number_parameters 535
_refine_ls_number_reflns 8294
_refine_ls_number_restraints 878
_refine_ls_restrained_S_all 1.121
_refine_ls_R_factor_all 0.0653
_refine_ls_R_factor_gt 0.0429
_refine_ls_shift/su_max 0.001
_refine_ls_shift/su_mean 0.000
_refine_ls_structure_factor_coef Fsqd
_refine_ls_weighting_details 'calc w=1/[\s^2^(Fo^2^)+(0.0100P)^2^+10.0100P] where P=(Fo^2^+2Fc^2^)/3'
_refine_ls_weighting_scheme calc
_refine_ls_wR_factor_gt 0.0911
_refine_ls_wR_factor_ref 0.1006
_reflns_number_gt 6033
_reflns_number_total 8294
_reflns_threshold_expression >2sigma(I)
_cod_data_source_file c5dt03372a2.cif
_cod_data_source_block 5
_cod_depositor_comments
;
The following automatic conversions were performed:

'_symmetry_cell_setting' value 'Monoclinic' changed to 'monoclinic'
according to
/usr/data/users/saulius/crontab/automatic-downloads/rss-feeds/RSC/lib/dictionaries/cif_core.dic
dictionary named 'cif_core.dic' version 2.4.2 from 2011-04-26.

'_exptl_absorpt_correction_type' value 'Multi-scan' changed to
'multi-scan' according to
/usr/data/users/saulius/crontab/automatic-downloads/rss-feeds/RSC/lib/dictionaries/cif_core.dic
dictionary named 'cif_core.dic' version 2.4.2 from 2011-04-26.

'_refine_ls_hydrogen_treatment' value 'CONSTR' changed to 'constr'
according to
/usr/data/users/saulius/crontab/automatic-downloads/rss-feeds/RSC/lib/dictionaries/cif_core.dic
dictionary named 'cif_core.dic' version 2.4.2 from 2011-04-26.

Automatic conversion script
Id: cif_fix_values 3271 2015-04-21 07:52:19Z andrius 

 Adding full bibliography for 7037180--7037184.cif.
;
_cod_original_sg_symbol_H-M 'P2(1)/c  '
_cod_database_code 7037181

loop_
_symmetry_equiv_pos_as_xyz
'x, y, z'
'-x, y+1/2, -z+1/2'
'-x, -y, -z'
'x, -y-1/2, z-1/2'

loop_
_atom_site_label
_atom_site_type_symbol
_atom_site_fract_x
_atom_site_fract_y
_atom_site_fract_z
_atom_site_U_iso_or_equiv
_atom_site_adp_type
_atom_site_occupancy
_atom_site_symmetry_multiplicity
_atom_site_calc_flag
_atom_site_refinement_flags
C1 C 0.6019(2) 0.1815(4) 0.0620(4) 0.0773(15) Uani 1 1 d U
H1A H 0.5780 0.1276 0.0415 0.116 Uiso 1 1 calc R
H1B H 0.6205 0.1661 0.1171 0.116 Uiso 1 1 calc R
H1C H 0.6333 0.1956 0.0221 0.116 Uiso 1 1 calc R
C2 C 0.5616(2) 0.2663(3) 0.0704(3) 0.0539(10) Uani 1 1 d U
C3 C 0.4991(2) 0.2579(3) 0.0937(3) 0.0503(10) Uani 1 1 d U
C4 C 0.4698(2) 0.1629(3) 0.1109(3) 0.0692(13) Uani 1 1 d U
H4A H 0.4874 0.1359 0.1629 0.104 Uiso 1 1 calc R
H4B H 0.4767 0.1199 0.0638 0.104 Uiso 1 1 calc R
H4C H 0.4265 0.1716 0.1171 0.104 Uiso 1 1 calc R
C5 C 0.6462(2) 0.3749(3) 0.0445(3) 0.0621(11) Uani 1 1 d U
C6 C 0.6661(3) 0.3883(4) -0.0385(4) 0.0868(15) Uani 1 1 d U
C7 C 0.7297(3) 0.4068(5) -0.0483(5) 0.1031(18) Uani 1 1 d U
H7 H 0.7449 0.4166 -0.1028 0.124 Uiso 1 1 calc R
C8 C 0.7673(3) 0.4101(5) 0.0201(6) 0.1081(19) Uani 1 1 d U
H8 H 0.8089 0.4209 0.0119 0.130 Uiso 1 1 calc R
C9 C 0.7484(3) 0.3985(4) 0.1007(5) 0.0975(17) Uani 1 1 d U
H9 H 0.7764 0.4024 0.1469 0.117 Uiso 1 1 calc R
C10 C 0.6859(2) 0.3805(4) 0.1153(4) 0.0774(13) Uani 1 1 d U
C11 C 0.6657(3) 0.3666(5) 0.2052(4) 0.1014(18) Uani 1 1 d U
H11A H 0.6828 0.3064 0.2267 0.122 Uiso 1 1 calc R
H11B H 0.6214 0.3601 0.2037 0.122 Uiso 1 1 calc R
C12 C 0.6831(3) 0.4451(6) 0.2682(5) 0.133(2) Uani 1 1 d U
H12A H 0.7266 0.4562 0.2672 0.199 Uiso 1 1 calc R
H12B H 0.6721 0.4259 0.3250 0.199 Uiso 1 1 calc R
H12C H 0.6617 0.5033 0.2527 0.199 Uiso 1 1 calc R
C13 C 0.6240(4) 0.3882(6) -0.1138(5) 0.117(2) Uani 1 1 d U
C14 C 0.6129(7) 0.3059(12) -0.1450(9) 0.114(3) Uani 0.50 1 d PU
C15 C 0.4072(2) 0.3422(3) 0.1326(3) 0.0542(10) Uani 1 1 d U
C16 C 0.4004(3) 0.3419(4) 0.2218(3) 0.0712(12) Uani 1 1 d U
C17 C 0.3405(3) 0.3474(4) 0.2508(4) 0.0886(16) Uani 1 1 d U
H17 H 0.3342 0.3483 0.3096 0.106 Uiso 1 1 calc R
C18 C 0.2918(3) 0.3516(4) 0.1960(4) 0.0935(17) Uani 1 1 d U
H18 H 0.2525 0.3555 0.2175 0.112 Uiso 1 1 calc R
C19 C 0.2989(2) 0.3502(4) 0.1096(4) 0.0805(14) Uani 1 1 d U
H19 H 0.2645 0.3525 0.0727 0.097 Uiso 1 1 calc R
C20 C 0.3570(2) 0.3455(3) 0.0760(3) 0.0613(11) Uani 1 1 d U
C21 C 0.4547(3) 0.3334(5) 0.2831(3) 0.0956(17) Uani 1 1 d U
H21A H 0.4576 0.2672 0.3026 0.115 Uiso 1 1 calc R
H21B H 0.4915 0.3474 0.2519 0.115 Uiso 1 1 calc R
C22 C 0.4538(4) 0.3975(6) 0.3603(4) 0.132(2) Uani 1 1 d U
H22A H 0.4189 0.3820 0.3937 0.197 Uiso 1 1 calc R
H22B H 0.4512 0.4635 0.3421 0.197 Uiso 1 1 calc R
H22C H 0.4907 0.3881 0.3945 0.197 Uiso 1 1 calc R
C23 C 0.3659(2) 0.3433(4) -0.0195(3) 0.0772(14) Uani 1 1 d U
H23A H 0.3896 0.3998 -0.0342 0.093 Uiso 1 1 calc R
H23B H 0.3909 0.2875 -0.0319 0.093 Uiso 1 1 calc R
C24 C 0.3107(3) 0.3402(4) -0.0787(4) 0.0893(17) Uani 1 1 d U
H24A H 0.2876 0.2827 -0.0680 0.134 Uiso 1 1 calc R
H24B H 0.3234 0.3402 -0.1373 0.134 Uiso 1 1 calc R
H24C H 0.2855 0.3956 -0.0690 0.134 Uiso 1 1 calc R
C25 C 0.1714(2) 0.8016(4) 0.1320(3) 0.0771(15) Uani 1 1 d U
H25A H 0.2025 0.7747 0.0968 0.116 Uiso 1 1 calc R
H25B H 0.1592 0.7547 0.1734 0.116 Uiso 1 1 calc R
H25C H 0.1874 0.8575 0.1613 0.116 Uiso 1 1 calc R
C26 C 0.1176(2) 0.8293(3) 0.0773(3) 0.0547(10) Uani 1 1 d U
C27 C 0.0659(2) 0.7674(3) 0.0644(3) 0.0553(10) Uani 1 1 d U
C28 C 0.0632(2) 0.6704(4) 0.1061(3) 0.0772(15) Uani 1 1 d U
H28A H 0.0231 0.6432 0.0962 0.116 Uiso 1 1 calc R
H28B H 0.0712 0.6769 0.1669 0.116 Uiso 1 1 calc R
H28C H 0.0934 0.6289 0.0821 0.116 Uiso 1 1 calc R
C29 C 0.16862(19) 0.9746(3) 0.0341(3) 0.0556(10) Uani 1 1 d U
C30 C 0.2149(2) 0.9514(3) -0.0222(4) 0.0668(12) Uani 1 1 d U
C31 C 0.2675(2) 1.0095(4) -0.0207(4) 0.0812(15) Uani 1 1 d U
H31 H 0.2994 0.9952 -0.0569 0.097 Uiso 1 1 calc R
C32 C 0.2724(3) 1.0863(4) 0.0330(4) 0.0866(16) Uani 1 1 d U
H32 H 0.3078 1.1237 0.0335 0.104 Uiso 1 1 calc R
C33 C 0.2260(3) 1.1094(4) 0.0862(4) 0.0818(15) Uani 1 1 d U
H33 H 0.2300 1.1632 0.1216 0.098 Uiso 1 1 calc R
C34 C 0.1725(2) 1.0540(4) 0.0887(3) 0.0671(12) Uani 1 1 d U
C35 C 0.2110(3) 0.8670(4) -0.0819(4) 0.0877(16) Uani 1 1 d U
H35A H 0.2399 0.8184 -0.0616 0.105 Uiso 1 1 calc R
H35B H 0.1701 0.8395 -0.0794 0.105 Uiso 1 1 calc R
C36 C 0.2237(3) 0.8896(5) -0.1731(5) 0.124(2) Uani 1 1 d U
H36A H 0.1933 0.9339 -0.1954 0.185 Uiso 1 1 calc R
H36B H 0.2222 0.8314 -0.2064 0.185 Uiso 1 1 calc R
H36C H 0.2637 0.9180 -0.1764 0.185 Uiso 1 1 calc R
C37 C 0.1210(3) 1.0781(5) 0.1486(4) 0.0920(16) Uani 1 1 d U
C38 C 0.1359(7) 1.0617(11) 0.2442(9) 0.109(3) Uani 0.50 1 d PU
C39 C -0.0286(2) 0.7375(3) -0.0145(3) 0.0583(11) Uani 1 1 d U
C40 C -0.0829(2) 0.7412(3) 0.0306(4) 0.0679(12) Uani 1 1 d U
C41 C -0.1302(2) 0.6797(4) 0.0030(4) 0.0860(15) Uani 1 1 d U
H41 H -0.1669 0.6796 0.0320 0.103 Uiso 1 1 calc R
C42 C -0.1238(3) 0.6197(4) -0.0656(4) 0.0950(17) Uani 1 1 d U
H42 H -0.1561 0.5797 -0.0828 0.114 Uiso 1 1 calc R
C43 C -0.0707(3) 0.6178(4) -0.1090(4) 0.0917(16) Uani 1 1 d U
H43 H -0.0672 0.5769 -0.1559 0.110 Uiso 1 1 calc R
C44 C -0.0213(2) 0.6765(4) -0.0840(4) 0.0778(14) Uani 1 1 d U
C45 C 0.0403(3) 0.6712(5) -0.1286(5) 0.1108(19) Uani 1 1 d U
C46 C 0.0664(7) 0.5809(12) -0.1410(10) 0.121(2) Uani 0.50 1 d PU
C47 C -0.0883(2) 0.8064(4) 0.1063(4) 0.0890(16) Uani 1 1 d U
H47A H -0.0715 0.8686 0.0909 0.107 Uiso 1 1 calc R
H47B H -0.0623 0.7807 0.1526 0.107 Uiso 1 1 calc R
C48 C -0.1506(3) 0.8231(5) 0.1409(4) 0.1031(19) Uani 1 1 d U
H48A H -0.1773 0.8485 0.0961 0.155 Uiso 1 1 calc R
H48B H -0.1476 0.8682 0.1876 0.155 Uiso 1 1 calc R
H48C H -0.1669 0.7632 0.1611 0.155 Uiso 1 1 calc R
C14' C 0.6315(7) 0.3823(12) -0.2010(9) 0.121(3) Uani 0.50 1 d PU
C38' C 0.1373(7) 1.1307(11) 0.2210(9) 0.109(3) Uani 0.50 1 d PU
C46' C 0.0372(7) 0.6587(12) -0.2051(11) 0.121(2) Uani 0.50 1 d PU
Cl1 Cl 0.53427(7) 0.54112(9) 0.17786(8) 0.0738(4) Uani 1 1 d U
Cl2 Cl 0.04987(6) 0.93664(11) -0.16255(8) 0.0780(4) Uani 1 1 d U
Ga1 Ga 0.51614(2) 0.45165(3) 0.06232(3) 0.04423(13) Uani 1 1 d U
Ga2 Ga 0.03501(2) 0.93499(3) -0.02218(3) 0.04899(13) Uani 1 1 d U
N1 N 0.58204(16) 0.3564(3) 0.0571(2) 0.0525(9) Uani 1 1 d U
N2 N 0.46791(15) 0.3398(2) 0.0991(2) 0.0485(8) Uani 1 1 d U
N3 N 0.11474(15) 0.9142(2) 0.0357(2) 0.0525(9) Uani 1 1 d U
N4 N 0.02117(15) 0.7999(2) 0.0119(2) 0.0526(9) Uani 1 1 d U

loop_
_atom_site_aniso_label
_atom_site_aniso_U_11
_atom_site_aniso_U_22
_atom_site_aniso_U_33
_atom_site_aniso_U_23
_atom_site_aniso_U_13
_atom_site_aniso_U_12
C1 0.076(3) 0.060(3) 0.096(4) 0.006(3) 0.004(3) 0.016(2)
C2 0.057(2) 0.050(2) 0.054(2) 0.003(2) -0.002(2) 0.0062(19)
C3 0.058(2) 0.045(2) 0.048(2) 0.0034(19) 0.0023(19) 0.0002(18)
C4 0.080(3) 0.053(3) 0.075(3) 0.007(2) 0.008(3) -0.001(2)
C5 0.047(2) 0.053(2) 0.087(3) 0.003(2) 0.007(2) 0.011(2)
C6 0.069(3) 0.096(3) 0.098(3) 0.010(3) 0.028(3) 0.026(3)
C7 0.081(3) 0.102(4) 0.129(4) 0.019(4) 0.041(3) 0.024(3)
C8 0.074(3) 0.093(4) 0.159(5) 0.012(4) 0.021(3) 0.009(3)
C9 0.066(3) 0.085(3) 0.141(4) 0.001(4) -0.013(3) -0.001(3)
C10 0.057(3) 0.066(3) 0.108(3) 0.004(3) -0.008(3) -0.002(2)
C11 0.095(4) 0.101(4) 0.106(4) -0.001(3) -0.026(3) -0.002(3)
C12 0.132(5) 0.141(5) 0.122(5) -0.021(4) -0.043(4) -0.004(4)
C13 0.113(4) 0.151(5) 0.090(3) -0.011(4) 0.018(3) 0.029(4)
C14 0.119(6) 0.123(6) 0.101(6) 0.001(5) -0.003(5) 0.012(5)
C15 0.057(2) 0.044(2) 0.063(2) 0.002(2) 0.019(2) -0.0083(19)
C16 0.087(3) 0.062(3) 0.066(3) 0.003(2) 0.026(2) -0.011(2)
C17 0.105(4) 0.083(3) 0.081(3) -0.002(3) 0.046(3) -0.017(3)
C18 0.080(3) 0.090(4) 0.113(4) -0.006(3) 0.047(3) -0.012(3)
C19 0.058(3) 0.079(3) 0.105(3) -0.003(3) 0.024(3) -0.015(3)
C20 0.051(2) 0.058(3) 0.076(3) -0.001(2) 0.017(2) -0.012(2)
C21 0.125(4) 0.097(4) 0.066(3) 0.003(3) 0.013(3) -0.013(3)
C22 0.163(5) 0.139(5) 0.093(4) -0.022(4) 0.008(4) -0.023(5)
C23 0.058(3) 0.092(3) 0.082(3) 0.000(3) 0.001(2) -0.015(3)
C24 0.078(3) 0.089(4) 0.100(4) -0.006(3) -0.012(3) -0.009(3)
C25 0.068(3) 0.073(3) 0.089(3) 0.012(3) -0.018(3) 0.003(3)
C26 0.046(2) 0.052(2) 0.066(3) 0.005(2) -0.0011(19) 0.0019(19)
C27 0.048(2) 0.049(2) 0.069(3) 0.009(2) 0.006(2) -0.0005(19)
C28 0.073(3) 0.066(3) 0.092(4) 0.023(3) -0.001(3) -0.004(3)
C29 0.038(2) 0.051(2) 0.077(3) 0.009(2) -0.0080(19) -0.0013(18)
C30 0.041(2) 0.059(3) 0.101(3) 0.004(2) 0.003(2) 0.000(2)
C31 0.048(3) 0.076(3) 0.119(4) 0.009(3) 0.007(3) -0.006(2)
C32 0.056(3) 0.079(3) 0.125(4) 0.011(3) -0.012(3) -0.020(3)
C33 0.071(3) 0.069(3) 0.104(4) -0.005(3) -0.019(3) -0.014(3)
C34 0.054(2) 0.067(3) 0.079(3) -0.001(2) -0.016(2) -0.004(2)
C35 0.065(3) 0.079(3) 0.120(4) -0.014(3) 0.022(3) 0.001(3)
C36 0.115(5) 0.130(5) 0.127(4) -0.024(4) 0.027(4) -0.010(4)
C37 0.083(3) 0.106(4) 0.087(3) -0.021(3) 0.001(3) 0.001(3)
C38 0.118(6) 0.113(6) 0.095(5) -0.003(5) 0.009(5) 0.010(6)
C39 0.042(2) 0.048(2) 0.085(3) 0.005(2) 0.003(2) -0.0073(18)
C40 0.046(2) 0.059(3) 0.099(3) 0.007(2) 0.010(2) -0.007(2)
C41 0.049(3) 0.080(3) 0.130(4) 0.000(3) 0.013(3) -0.014(2)
C42 0.064(3) 0.076(3) 0.144(4) -0.013(3) -0.004(3) -0.020(3)
C43 0.076(3) 0.073(3) 0.125(4) -0.025(3) 0.000(3) -0.015(3)
C44 0.065(3) 0.061(3) 0.108(3) -0.014(3) 0.007(3) -0.012(2)
C45 0.100(4) 0.108(4) 0.127(4) -0.040(4) 0.042(3) -0.018(3)
C46 0.106(4) 0.126(4) 0.132(4) -0.014(4) 0.028(4) 0.000(4)
C47 0.068(3) 0.092(4) 0.108(4) -0.004(3) 0.028(3) -0.012(3)
C48 0.086(4) 0.109(4) 0.116(4) 0.006(4) 0.032(3) 0.007(3)
C14' 0.128(6) 0.144(6) 0.092(5) -0.007(5) 0.030(5) 0.015(6)
C38' 0.118(6) 0.106(6) 0.103(5) -0.028(5) 0.011(5) -0.007(6)
C46' 0.106(4) 0.126(4) 0.132(4) -0.014(4) 0.028(4) 0.000(4)
Cl1 0.0950(10) 0.0697(8) 0.0566(7) -0.0171(6) 0.0004(7) -0.0050(7)
Cl2 0.0832(9) 0.0884(9) 0.0629(8) 0.0003(7) 0.0098(7) 0.0063(8)
Ga1 0.0429(3) 0.0430(2) 0.0471(3) -0.0007(2) 0.00617(19) 0.0004(2)
Ga2 0.0370(2) 0.0485(3) 0.0613(3) 0.0050(2) 0.0007(2) -0.0019(2)
N1 0.0439(18) 0.051(2) 0.062(2) 0.0016(17) 0.0013(16) 0.0062(16)
N2 0.0495(19) 0.0460(18) 0.0504(19) 0.0039(16) 0.0082(16) -0.0027(15)
N3 0.0364(17) 0.0493(19) 0.072(2) 0.0050(17) -0.0015(16) -0.0020(15)
N4 0.0376(18) 0.0471(19) 0.073(2) 0.0048(17) 0.0037(16) -0.0031(15)

loop_
_atom_type_symbol
_atom_type_description
_atom_type_scat_dispersion_real
_atom_type_scat_dispersion_imag
_atom_type_scat_source
C C 0.0033 0.0016 'International Tables Vol C Tables 4.2.6.8 and 6.1.1.4'
H H 0.0000 0.0000 'International Tables Vol C Tables 4.2.6.8 and 6.1.1.4'
Cl Cl 0.1484 0.1585 'International Tables Vol C Tables 4.2.6.8 and 6.1.1.4'
Ga Ga 0.2307 1.6083 'International Tables Vol C Tables 4.2.6.8 and 6.1.1.4'
N N 0.0061 0.0033 'International Tables Vol C Tables 4.2.6.8 and 6.1.1.4'

loop_
_geom_angle_atom_site_label_1
_geom_angle_atom_site_label_2
_geom_angle_atom_site_label_3
_geom_angle
_geom_angle_site_symmetry_3
C2 C1 H1A 109.5 .
C2 C1 H1B 109.5 .
H1A C1 H1B 109.5 .
C2 C1 H1C 109.5 .
H1A C1 H1C 109.5 .
H1B C1 H1C 109.5 .
N1 C2 C3 116.0(4) .
N1 C2 C1 121.7(4) .
C3 C2 C1 122.2(4) .
N2 C3 C2 116.2(4) .
N2 C3 C4 121.5(4) .
C2 C3 C4 122.3(4) .
C3 C4 H4A 109.5 .
C3 C4 H4B 109.5 .
H4A C4 H4B 109.5 .
C3 C4 H4C 109.5 .
H4A C4 H4C 109.5 .
H4B C4 H4C 109.5 .
C10 C5 C6 121.9(5) .
C10 C5 N1 119.2(5) .
C6 C5 N1 118.9(5) .
C5 C6 C7 117.2(6) .
C5 C6 C13 122.5(6) .
C7 C6 C13 120.2(6) .
C8 C7 C6 120.1(7) .
C8 C7 H7 120.0 .
C6 C7 H7 120.0 .
C7 C8 C9 123.1(7) .
C7 C8 H8 118.4 .
C9 C8 H8 118.4 .
C8 C9 C10 119.9(7) .
C8 C9 H9 120.1 .
C10 C9 H9 120.1 .
C5 C10 C9 117.8(6) .
C5 C10 C11 123.0(5) .
C9 C10 C11 119.2(6) .
C10 C11 C12 116.2(6) .
C10 C11 H11A 108.2 .
C12 C11 H11A 108.2 .
C10 C11 H11B 108.2 .
C12 C11 H11B 108.2 .
H11A C11 H11B 107.4 .
C11 C12 H12A 109.5 .
C11 C12 H12B 109.5 .
H12A C12 H12B 109.5 .
C11 C12 H12C 109.5 .
H12A C12 H12C 109.5 .
H12B C12 H12C 109.5 .
C14 C13 C14' 66.1(9) .
C14 C13 C6 114.6(10) .
C14' C13 C6 134.3(9) .
C13 C14 C14' 60.7(10) .
C20 C15 C16 121.6(4) .
C20 C15 N2 119.2(4) .
C16 C15 N2 119.2(4) .
C17 C16 C15 116.7(5) .
C17 C16 C21 121.7(5) .
C15 C16 C21 121.5(5) .
C18 C17 C16 121.8(6) .
C18 C17 H17 119.1 .
C16 C17 H17 119.1 .
C17 C18 C19 121.0(6) .
C17 C18 H18 119.5 .
C19 C18 H18 119.5 .
C18 C19 C20 120.5(6) .
C18 C19 H19 119.7 .
C20 C19 H19 119.7 .
C15 C20 C19 118.4(5) .
C15 C20 C23 120.2(4) .
C19 C20 C23 121.4(5) .
C22 C21 C16 115.7(6) .
C22 C21 H21A 108.4 .
C16 C21 H21A 108.4 .
C22 C21 H21B 108.4 .
C16 C21 H21B 108.4 .
H21A C21 H21B 107.4 .
C21 C22 H22A 109.5 .
C21 C22 H22B 109.5 .
H22A C22 H22B 109.5 .
C21 C22 H22C 109.5 .
H22A C22 H22C 109.5 .
H22B C22 H22C 109.5 .
C24 C23 C20 118.8(5) .
C24 C23 H23A 107.6 .
C20 C23 H23A 107.6 .
C24 C23 H23B 107.6 .
C20 C23 H23B 107.6 .
H23A C23 H23B 107.0 .
C23 C24 H24A 109.5 .
C23 C24 H24B 109.5 .
H24A C24 H24B 109.5 .
C23 C24 H24C 109.5 .
H24A C24 H24C 109.5 .
H24B C24 H24C 109.5 .
C26 C25 H25A 109.5 .
C26 C25 H25B 109.5 .
H25A C25 H25B 109.5 .
C26 C25 H25C 109.5 .
H25A C25 H25C 109.5 .
H25B C25 H25C 109.5 .
N3 C26 C27 115.8(4) .
N3 C26 C25 122.0(4) .
C27 C26 C25 122.2(4) .
N4 C27 C26 116.3(4) .
N4 C27 C28 122.1(4) .
C26 C27 C28 121.6(4) .
C27 C28 H28A 109.5 .
C27 C28 H28B 109.5 .
H28A C28 H28B 109.5 .
C27 C28 H28C 109.5 .
H28A C28 H28C 109.5 .
H28B C28 H28C 109.5 .
C34 C29 C30 122.3(4) .
C34 C29 N3 118.9(4) .
C30 C29 N3 118.8(4) .
C29 C30 C31 117.6(5) .
C29 C30 C35 122.9(4) .
C31 C30 C35 119.5(5) .
C32 C31 C30 120.8(5) .
C32 C31 H31 119.6 .
C30 C31 H31 119.6 .
C31 C32 C33 120.8(5) .
C31 C32 H32 119.6 .
C33 C32 H32 119.6 .
C32 C33 C34 121.5(5) .
C32 C33 H33 119.3 .
C34 C33 H33 119.3 .
C29 C34 C33 117.0(5) .
C29 C34 C37 121.1(5) .
C33 C34 C37 121.9(5) .
C36 C35 C30 114.8(5) .
C36 C35 H35A 108.6 .
C30 C35 H35A 108.6 .
C36 C35 H35B 108.6 .
C30 C35 H35B 108.6 .
H35A C35 H35B 107.6 .
C35 C36 H36A 109.5 .
C35 C36 H36B 109.5 .
H36A C36 H36B 109.5 .
C35 C36 H36C 109.5 .
H36A C36 H36C 109.5 .
H36B C36 H36C 109.5 .
C38' C37 C34 116.2(8) .
C38' C37 C38 40.9(7) .
C34 C37 C38 115.2(7) .
C38' C38 C37 61.7(12) .
C44 C39 C40 122.2(4) .
C44 C39 N4 119.2(4) .
C40 C39 N4 118.5(4) .
C41 C40 C39 116.9(5) .
C41 C40 C47 122.6(5) .
C39 C40 C47 120.5(4) .
C42 C41 C40 121.4(5) .
C42 C41 H41 119.3 .
C40 C41 H41 119.3 .
C43 C42 C41 120.7(5) .
C43 C42 H42 119.6 .
C41 C42 H42 119.6 .
C42 C43 C44 120.8(6) .
C42 C43 H43 119.6 .
C44 C43 H43 119.6 .
C39 C44 C43 117.9(5) .
C39 C44 C45 120.3(5) .
C43 C44 C45 121.7(5) .
C46' C45 C46 75.2(10) .
C46' C45 C44 115.6(10) .
C46 C45 C44 118.2(8) .
C45 C46 C46' 47.0(8) .
C40 C47 C48 118.1(5) .
C40 C47 H47A 107.8 .
C48 C47 H47A 107.8 .
C40 C47 H47B 107.8 .
C48 C47 H47B 107.8 .
H47A C47 H47B 107.1 .
C47 C48 H48A 109.5 .
C47 C48 H48B 109.5 .
H48A C48 H48B 109.5 .
C47 C48 H48C 109.5 .
H48A C48 H48C 109.5 .
H48B C48 H48C 109.5 .
C13 C14' C14 53.2(8) .
C38 C38' C37 77.4(13) .
C45 C46' C46 57.8(9) .
N1 Ga1 N2 83.01(14) .
N1 Ga1 Cl1 107.53(11) .
N2 Ga1 Cl1 106.88(11) .
N1 Ga1 Ga1 122.13(11) 3_665
N2 Ga1 Ga1 121.35(10) 3_665
Cl1 Ga1 Ga1 112.10(4) 3_665
N3 Ga2 N4 82.92(14) .
N3 Ga2 Cl2 107.49(11) .
N4 Ga2 Cl2 107.63(12) .
N3 Ga2 Ga2 121.75(11) 3_575
N4 Ga2 Ga2 121.12(10) 3_575
Cl2 Ga2 Ga2 112.16(5) 3_575
C2 N1 C5 120.9(4) .
C2 N1 Ga1 112.0(3) .
C5 N1 Ga1 127.0(3) .
C3 N2 C15 121.4(3) .
C3 N2 Ga1 112.2(3) .
C15 N2 Ga1 126.4(3) .
C26 N3 C29 119.5(3) .
C26 N3 Ga2 112.3(3) .
C29 N3 Ga2 128.2(3) .
C27 N4 C39 120.2(4) .
C27 N4 Ga2 111.8(3) .
C39 N4 Ga2 128.0(3) .

loop_
_geom_bond_atom_site_label_1
_geom_bond_atom_site_label_2
_geom_bond_distance
_geom_bond_site_symmetry_2
C1 C2 1.477(6) .
C1 H1A 0.9600 .
C1 H1B 0.9600 .
C1 H1C 0.9600 .
C2 N1 1.347(5) .
C2 C3 1.424(6) .
C3 N2 1.329(5) .
C3 C4 1.494(6) .
C4 H4A 0.9600 .
C4 H4B 0.9600 .
C4 H4C 0.9600 .
C5 C10 1.381(7) .
C5 C6 1.388(7) .
C5 N1 1.441(5) .
C6 C7 1.422(8) .
C6 C13 1.466(9) .
C7 C8 1.324(9) .
C7 H7 0.9300 .
C8 C9 1.342(9) .
C8 H8 0.9300 .
C9 C10 1.409(7) .
C9 H9 0.9300 .
C10 C11 1.492(8) .
C11 C12 1.507(8) .
C11 H11A 0.9700 .
C11 H11B 0.9700 .
C12 H12A 0.9600 .
C12 H12B 0.9600 .
C12 H12C 0.9600 .
C13 C14 1.261(16) .
C13 C14' 1.373(14) .
C14 C14' 1.44(2) .
C15 C20 1.384(6) .
C15 C16 1.399(6) .
C15 N2 1.438(5) .
C16 C17 1.395(7) .
C16 C21 1.502(8) .
C17 C18 1.342(8) .
C17 H17 0.9300 .
C18 C19 1.358(8) .
C18 H18 0.9300 .
C19 C20 1.386(6) .
C19 H19 0.9300 .
C20 C23 1.506(7) .
C21 C22 1.495(8) .
C21 H21A 0.9700 .
C21 H21B 0.9700 .
C22 H22A 0.9600 .
C22 H22B 0.9600 .
C22 H22C 0.9600 .
C23 C24 1.493(7) .
C23 H23A 0.9700 .
C23 H23B 0.9700 .
C24 H24A 0.9600 .
C24 H24B 0.9600 .
C24 H24C 0.9600 .
C25 C26 1.477(6) .
C25 H25A 0.9600 .
C25 H25B 0.9600 .
C25 H25C 0.9600 .
C26 N3 1.345(5) .
C26 C27 1.426(6) .
C27 N4 1.331(5) .
C27 C28 1.497(6) .
C28 H28A 0.9600 .
C28 H28B 0.9600 .
C28 H28C 0.9600 .
C29 C34 1.393(6) .
C29 C30 1.393(6) .
C29 N3 1.444(5) .
C30 C31 1.400(6) .
C30 C35 1.496(7) .
C31 C32 1.357(7) .
C31 H31 0.9300 .
C32 C33 1.365(8) .
C32 H32 0.9300 .
C33 C34 1.396(7) .
C33 H33 0.9300 .
C34 C37 1.520(7) .
C35 C36 1.488(8) .
C35 H35A 0.9700 .
C35 H35B 0.9700 .
C36 H36A 0.9600 .
C36 H36B 0.9600 .
C36 H36C 0.9600 .
C37 C38' 1.379(14) .
C37 C38 1.528(15) .
C38 C38' 1.024(17) .
C39 C44 1.387(7) .
C39 C40 1.397(6) .
C39 N4 1.437(5) .
C40 C41 1.396(7) .
C40 C47 1.493(7) .
C41 C42 1.364(8) .
C41 H41 0.9300 .
C42 C43 1.358(8) .
C42 H42 0.9300 .
C43 C44 1.395(7) .
C43 H43 0.9300 .
C44 C45 1.531(8) .
C45 C46' 1.204(16) .
C45 C46 1.392(16) .
C46 C46' 1.59(2) .
C47 C48 1.494(7) .
C47 H47A 0.9700 .
C47 H47B 0.9700 .
C48 H48A 0.9600 .
C48 H48B 0.9600 .
C48 H48C 0.9600 .
Cl1 Ga1 2.2105(12) .
Cl2 Ga2 2.2179(14) .
Ga1 N1 1.956(3) .
Ga1 N2 1.970(3) .
Ga1 Ga1 2.4437(9) 3_665
Ga2 N3 1.953(3) .
Ga2 N4 1.975(3) .
Ga2 Ga2 2.4758(9) 3_575

loop_
_geom_torsion_atom_site_label_1
_geom_torsion_atom_site_label_2
_geom_torsion_atom_site_label_3
_geom_torsion_atom_site_label_4
_geom_torsion
_geom_torsion_site_symmetry_1
N1 C2 C3 N2 0.4(6) .
C1 C2 C3 N2 180.0(4) .
N1 C2 C3 C4 -179.8(4) .
C1 C2 C3 C4 -0.3(7) .
C10 C5 C6 C7 1.0(8) .
N1 C5 C6 C7 179.8(5) .
C10 C5 C6 C13 -176.4(6) .
N1 C5 C6 C13 2.5(9) .
C5 C6 C7 C8 0.4(9) .
C13 C6 C7 C8 177.7(7) .
C6 C7 C8 C9 -1.3(11) .
C7 C8 C9 C10 1.0(11) .
C6 C5 C10 C9 -1.3(8) .
N1 C5 C10 C9 179.9(5) .
C6 C5 C10 C11 179.9(5) .
N1 C5 C10 C11 1.0(8) .
C8 C9 C10 C5 0.4(9) .
C8 C9 C10 C11 179.3(6) .
C5 C10 C11 C12 -127.5(6) .
C9 C10 C11 C12 53.7(8) .
C5 C6 C13 C14 -86.3(11) .
C7 C6 C13 C14 96.5(12) .
C5 C6 C13 C14' -166.1(12) .
C7 C6 C13 C14' 16.7(17) .
C6 C13 C14 C14' -129.6(10) .
C20 C15 C16 C17 -1.5(7) .
N2 C15 C16 C17 178.0(4) .
C20 C15 C16 C21 176.9(5) .
N2 C15 C16 C21 -3.6(7) .
C15 C16 C17 C18 0.8(8) .
C21 C16 C17 C18 -177.6(6) .
C16 C17 C18 C19 0.3(10) .
C17 C18 C19 C20 -0.7(9) .
C16 C15 C20 C19 1.2(7) .
N2 C15 C20 C19 -178.3(4) .
C16 C15 C20 C23 -178.5(5) .
N2 C15 C20 C23 2.0(7) .
C18 C19 C20 C15 0.0(8) .
C18 C19 C20 C23 179.6(5) .
C17 C16 C21 C22 -43.5(8) .
C15 C16 C21 C22 138.2(6) .
C15 C20 C23 C24 175.9(5) .
C19 C20 C23 C24 -3.8(8) .
N3 C26 C27 N4 1.0(6) .
C25 C26 C27 N4 -178.4(4) .
N3 C26 C27 C28 179.5(4) .
C25 C26 C27 C28 0.2(7) .
C34 C29 C30 C31 1.8(7) .
N3 C29 C30 C31 -178.1(4) .
C34 C29 C30 C35 -179.3(5) .
N3 C29 C30 C35 0.8(7) .
C29 C30 C31 C32 -0.9(8) .
C35 C30 C31 C32 -179.8(5) .
C30 C31 C32 C33 -0.6(9) .
C31 C32 C33 C34 1.3(9) .
C30 C29 C34 C33 -1.2(7) .
N3 C29 C34 C33 178.8(4) .
C30 C29 C34 C37 179.4(5) .
N3 C29 C34 C37 -0.7(7) .
C32 C33 C34 C29 -0.4(8) .
C32 C33 C34 C37 179.0(5) .
C29 C30 C35 C36 129.2(6) .
C31 C30 C35 C36 -51.9(7) .
C29 C34 C37 C38' 155.4(9) .
C33 C34 C37 C38' -24.0(11) .
C29 C34 C37 C38 109.9(9) .
C33 C34 C37 C38 -69.6(10) .
C34 C37 C38 C38' 101.7(14) .
C44 C39 C40 C41 0.4(8) .
N4 C39 C40 C41 179.9(4) .
C44 C39 C40 C47 178.6(5) .
N4 C39 C40 C47 -1.9(7) .
C39 C40 C41 C42 -0.8(8) .
C47 C40 C41 C42 -178.9(6) .
C40 C41 C42 C43 0.3(10) .
C41 C42 C43 C44 0.6(10) .
C40 C39 C44 C43 0.5(8) .
N4 C39 C44 C43 -179.1(5) .
C40 C39 C44 C45 -176.8(6) .
N4 C39 C44 C45 3.6(8) .
C42 C43 C44 C39 -1.0(9) .
C42 C43 C44 C45 176.3(6) .
C39 C44 C45 C46' -144.9(11) .
C43 C44 C45 C46' 37.9(13) .
C39 C44 C45 C46 128.8(10) .
C43 C44 C45 C46 -48.4(13) .
C44 C45 C46 C46' 111.4(11) .
C41 C40 C47 C48 -14.4(9) .
C39 C40 C47 C48 167.5(5) .
C6 C13 C14' C14 101.7(15) .
C34 C37 C38' C38 -99.0(14) .
C44 C45 C46' C46 -114.6(10) .
C3 C2 N1 C5 171.7(4) .
C1 C2 N1 C5 -7.8(7) .
C3 C2 N1 Ga1 -5.9(5) .
C1 C2 N1 Ga1 174.6(4) .
C10 C5 N1 C2 -80.8(6) .
C6 C5 N1 C2 100.3(6) .
C10 C5 N1 Ga1 96.4(5) .
C6 C5 N1 Ga1 -82.5(5) .
N2 Ga1 N1 C2 6.7(3) .
Cl1 Ga1 N1 C2 112.3(3) .
Ga1 Ga1 N1 C2 -116.1(3) 3_665
N2 Ga1 N1 C5 -170.6(4) .
Cl1 Ga1 N1 C5 -65.1(4) .
Ga1 Ga1 N1 C5 66.5(4) 3_665
C2 C3 N2 C15 -171.8(4) .
C4 C3 N2 C15 8.4(6) .
C2 C3 N2 Ga1 5.2(5) .
C4 C3 N2 Ga1 -174.6(3) .
C20 C15 N2 C3 -100.0(5) .
C16 C15 N2 C3 80.4(5) .
C20 C15 N2 Ga1 83.4(5) .
C16 C15 N2 Ga1 -96.1(5) .
N1 Ga1 N2 C3 -6.6(3) .
Cl1 Ga1 N2 C3 -112.8(3) .
Ga1 Ga1 N2 C3 117.0(3) 3_665
N1 Ga1 N2 C15 170.3(4) .
Cl1 Ga1 N2 C15 64.0(4) .
Ga1 Ga1 N2 C15 -66.2(4) 3_665
C27 C26 N3 C29 -170.3(4) .
C25 C26 N3 C29 9.0(7) .
C27 C26 N3 Ga2 6.2(5) .
C25 C26 N3 Ga2 -174.5(4) .
C34 C29 N3 C26 -102.2(5) .
C30 C29 N3 C26 77.7(6) .
C34 C29 N3 Ga2 81.9(5) .
C30 C29 N3 Ga2 -98.2(5) .
N4 Ga2 N3 C26 -7.9(3) .
Cl2 Ga2 N3 C26 -114.2(3) .
Ga2 Ga2 N3 C26 114.5(3) 3_575
N4 Ga2 N3 C29 168.2(4) .
Cl2 Ga2 N3 C29 61.9(4) .
Ga2 Ga2 N3 C29 -69.4(4) 3_575
C26 C27 N4 C39 171.2(4) .
C28 C27 N4 C39 -7.4(7) .
C26 C27 N4 Ga2 -7.5(5) .
C28 C27 N4 Ga2 174.0(4) .
C44 C39 N4 C27 -84.4(6) .
C40 C39 N4 C27 96.1(5) .
C44 C39 N4 Ga2 94.0(5) .
C40 C39 N4 Ga2 -85.5(5) .
N3 Ga2 N4 C27 8.4(3) .
Cl2 Ga2 N4 C27 114.6(3) .
Ga2 Ga2 N4 C27 -114.6(3) 3_575
N3 Ga2 N4 C39 -170.1(4) .
Cl2 Ga2 N4 C39 -63.9(4) .
Ga2 Ga2 N4 C39 66.9(4) 3_575
